data_7021785
loop_
_publ_author_name
'Zheng, Feng'
'Hutton, Alan T.'
'van Sittert, Cornelia G. C. E.'
'Moss, John R.'
'Mapolie, Selwyn F.'

_publ_section_title
;
 Synthesis, structural characterization and cis-trans isomerization of
 novel (salicylaldiminato)platinum(ii) complexes.
;
_journal_issue 31
_journal_name_full 'Dalton transactions (Cambridge, England : 2003)'
_journal_page_first 11163
_journal_page_last 11179
_journal_paper_doi 10.1039/c3dt51283e
_journal_volume 42
_journal_year 2013
_chemical_formula_moiety 'C37 H37 Cl N O P Pt'
_chemical_formula_sum 'C37 H37 Cl N O P Pt'
_chemical_formula_weight 773.19
_chemical_melting_point 237
_chemical_name_common 3b
_chemical_name_systematic
; 
 ? 
;
_space_group_IT_number 15
_symmetry_cell_setting monoclinic
_symmetry_space_group_name_Hall '-C 2yc'
_symmetry_space_group_name_H-M 'C 1 2/c 1'
_atom_sites_solution_hydrogens geom
_atom_sites_solution_primary direct
_atom_sites_solution_secondary difmap
_audit_creation_method SHELXL-97
_cell_angle_alpha 90.00
_cell_angle_beta 130.634(2)
_cell_angle_gamma 90.00
_cell_formula_units_Z 8
_cell_length_a 35.498(4)
_cell_length_b 10.2831(11)
_cell_length_c 23.873(3)
_cell_measurement_reflns_used 9659
_cell_measurement_temperature 173(2)
_cell_measurement_theta_max 30.06
_cell_measurement_theta_min 2.12
_cell_volume 6613.2(13)
_computing_cell_refinement 'DENZO-SMN (Otwinowski & Minor, 1997)'
_computing_data_collection 'SAINT program (Bruker, 2006)'
_computing_data_reduction 'DENZO-SMN (Otwinowski & Minor, 1997)'
_computing_molecular_graphics 'X-Seed (Barbour, 2001)'
_computing_publication_material 'SHELXL-97 (Sheldrick, 2001)'
_computing_structure_refinement 'SHELXL-97 (Sheldrick, 1997)'
_computing_structure_solution 'SHELXS-97 (Sheldrick, 1997)'
_diffrn_ambient_temperature 173(2)
_diffrn_measured_fraction_theta_full 0.995
_diffrn_measured_fraction_theta_max 0.995
_diffrn_measurement_device_type 'Bruker Kappa Duo Apex II Diffractometer'
_diffrn_measurement_method '0.5\% \f scans and \w scans'
_diffrn_radiation_monochromator graphite
_diffrn_radiation_source 'fine-focus sealed tube'
_diffrn_radiation_type MoK\a
_diffrn_radiation_wavelength 0.71073
_diffrn_reflns_av_R_equivalents 0.0322
_diffrn_reflns_av_unetI/netI 0.0225
_diffrn_reflns_limit_h_max 49
_diffrn_reflns_limit_h_min -49
_diffrn_reflns_limit_k_max 14
_diffrn_reflns_limit_k_min -14
_diffrn_reflns_limit_l_max 33
_diffrn_reflns_limit_l_min -33
_diffrn_reflns_number 61047
_diffrn_reflns_theta_full 30.06
_diffrn_reflns_theta_max 30.06
_diffrn_reflns_theta_min 2.12
_diffrn_standards_decay_% 0
_exptl_absorpt_coefficient_mu 4.402
_exptl_absorpt_correction_T_max 0.7781
_exptl_absorpt_correction_T_min 0.4443
_exptl_absorpt_correction_type empirical
_exptl_absorpt_process_details 'SADABS (Sheldrick, 1997)'
_exptl_crystal_colour yellow
_exptl_crystal_density_diffrn 1.553
_exptl_crystal_density_method 'not measured'
_exptl_crystal_description plate
_exptl_crystal_F_000 3072
_exptl_crystal_size_max 0.22
_exptl_crystal_size_mid 0.09
_exptl_crystal_size_min 0.06
_refine_diff_density_max 1.263
_refine_diff_density_min -0.519
_refine_diff_density_rms 0.082
_refine_ls_extinction_method none
_refine_ls_goodness_of_fit_ref 1.026
_refine_ls_hydrogen_treatment constr
_refine_ls_matrix_type full
_refine_ls_number_parameters 383
_refine_ls_number_reflns 9659
_refine_ls_number_restraints 0
_refine_ls_restrained_S_all 1.026
_refine_ls_R_factor_all 0.0290
_refine_ls_R_factor_gt 0.0191
_refine_ls_shift/su_max 0.004
_refine_ls_shift/su_mean 0.000
_refine_ls_structure_factor_coef Fsqd
_refine_ls_weighting_details 'calc w=1/[\s^2^(Fo^2^)+(0.0182P)^2^+8.2178P] where P=(Fo^2^+2Fc^2^)/3'
_refine_ls_weighting_scheme calc
_refine_ls_wR_factor_gt 0.0406
_refine_ls_wR_factor_ref 0.0444
_reflns_number_gt 8221
_reflns_number_total 9659
_reflns_threshold_expression >2sigma(I)
_cod_data_source_file c3dt51283e.txt
_cod_data_source_block 3b
_cod_depositor_comments
;
The following automatic conversions were performed:

'_symmetry_cell_setting' value 'Monoclinic' changed to 'monoclinic'
according to /home/saulius/struct/CIF-dictionaries/cif_core.dic
dictionary named 'cif_core.dic' version 2.4.2 from 2011-04-26.

Automatic conversion script
Id: cif_fix_values 1891 2012-01-12 08:04:46Z andrius 
;
_cod_original_cell_volume 6613.3(13)
_cod_original_sg_symbol_H-M C2/c
_cod_database_code 7021785

loop_
_symmetry_equiv_pos_as_xyz
'x, y, z'
'-x, y, -z+1/2'
'x+1/2, y+1/2, z'
'-x+1/2, y+1/2, -z+1/2'
'-x, -y, -z'
'x, -y, z-1/2'
'-x+1/2, -y+1/2, -z'
'x+1/2, -y+1/2, z-1/2'

loop_
_atom_site_label
_atom_site_type_symbol
_atom_site_fract_x
_atom_site_fract_y
_atom_site_fract_z
_atom_site_U_iso_or_equiv
_atom_site_adp_type
_atom_site_occupancy
_atom_site_symmetry_multiplicity
_atom_site_calc_flag
_atom_site_refinement_flags
Pt1 Pt 0.892491(3) 0.767955(7) 0.470384(4) 0.02003(2) Uani 1 1 d .
Cl2 Cl 0.813858(18) 0.83897(5) 0.41586(3) 0.02916(11) Uani 1 1 d .
P24 P 0.883342(18) 0.84840(5) 0.37419(3) 0.02113(10) Uani 1 1 d .
O3 O 0.96104(6) 0.71337(16) 0.51469(9) 0.0360(4) Uani 1 1 d .
N11 N 0.90108(6) 0.69062(17) 0.55820(9) 0.0222(3) Uani 1 1 d .
C4 C 0.99483(8) 0.6603(2) 0.57954(13) 0.0300(5) Uani 1 1 d .
C5 C 1.04262(9) 0.6413(2) 0.60240(16) 0.0442(6) Uani 1 1 d .
H5 H 1.0486 0.6662 0.5705 0.053 Uiso 1 1 calc R
C6 C 1.08055(9) 0.5873(2) 0.66996(17) 0.0482(7) Uani 1 1 d .
H6 H 1.1123 0.5766 0.6840 0.058 Uiso 1 1 calc R
C7 C 1.07335(9) 0.5483(3) 0.71782(15) 0.0471(7) Uani 1 1 d .
H7 H 1.0998 0.5113 0.7644 0.057 Uiso 1 1 calc R
C8 C 1.02770(9) 0.5639(3) 0.69701(13) 0.0431(6) Uani 1 1 d .
H8 H 1.0225 0.5355 0.7294 0.052 Uiso 1 1 calc R
C9 C 0.98749(8) 0.6214(2) 0.62829(11) 0.0292(4) Uani 1 1 d .
C10 C 0.94208(8) 0.6365(2) 0.61431(11) 0.0293(4) Uani 1 1 d .
H10 H 0.9418 0.6024 0.6510 0.035 Uiso 1 1 calc R
C12 C 0.86214(7) 0.6896(2) 0.56267(10) 0.0230(4) Uani 1 1 d .
C13 C 0.86048(8) 0.7905(2) 0.60058(12) 0.0281(4) Uani 1 1 d .
C14 C 0.82533(9) 0.7806(2) 0.60940(14) 0.0353(5) Uani 1 1 d .
H14 H 0.8237 0.8467 0.6355 0.042 Uiso 1 1 calc R
C15 C 0.79306(9) 0.6771(2) 0.58105(14) 0.0372(5) Uani 1 1 d .
H15 H 0.7697 0.6720 0.5881 0.045 Uiso 1 1 calc R
C16 C 0.79462(9) 0.5806(2) 0.54222(13) 0.0331(5) Uani 1 1 d .
H16 H 0.7718 0.5102 0.5222 0.040 Uiso 1 1 calc R
C17 C 0.82906(8) 0.5846(2) 0.53198(11) 0.0257(4) Uani 1 1 d .
C18 C 0.83004(9) 0.4771(2) 0.48921(12) 0.0305(5) Uani 1 1 d .
H18 H 0.8549 0.5023 0.4840 0.037 Uiso 1 1 calc R
C19 C 0.77973(11) 0.4639(3) 0.41161(16) 0.0585(8) Uani 1 1 d .
H19A H 0.7548 0.4354 0.4148 0.088 Uiso 1 1 calc R
H19B H 0.7821 0.3997 0.3837 0.088 Uiso 1 1 calc R
H19C H 0.7699 0.5482 0.3865 0.088 Uiso 1 1 calc R
C20 C 0.84684(16) 0.3487(3) 0.5306(2) 0.0756(12) Uani 1 1 d .
H20A H 0.8798 0.3595 0.5793 0.113 Uiso 1 1 calc R
H20B H 0.8484 0.2825 0.5027 0.113 Uiso 1 1 calc R
H20C H 0.8232 0.3214 0.5366 0.113 Uiso 1 1 calc R
C21 C 0.89456(9) 0.9071(2) 0.63103(14) 0.0364(5) Uani 1 1 d .
H21 H 0.9141 0.9012 0.6145 0.044 Uiso 1 1 calc R
C22 C 0.86522(12) 1.0335(3) 0.60113(19) 0.0574(8) Uani 1 1 d .
H22A H 0.8436 1.0342 0.5472 0.086 Uiso 1 1 calc R
H22B H 0.8882 1.1072 0.6215 0.086 Uiso 1 1 calc R
H22C H 0.8449 1.0405 0.6154 0.086 Uiso 1 1 calc R
C23 C 0.93105(14) 0.9085(3) 0.71489(17) 0.0770(11) Uani 1 1 d .
H23A H 0.9127 0.9104 0.7326 0.115 Uiso 1 1 calc R
H23B H 0.9522 0.9859 0.7327 0.115 Uiso 1 1 calc R
H23C H 0.9518 0.8303 0.7335 0.115 Uiso 1 1 calc R
C25 C 0.85789(7) 1.0120(2) 0.34754(11) 0.0236(4) Uani 1 1 d .
C26 C 0.82671(8) 1.0547(2) 0.27450(12) 0.0316(5) Uani 1 1 d .
H26 H 0.8171 0.9964 0.2363 0.038 Uiso 1 1 calc R
C27 C 0.80961(9) 1.1827(3) 0.25737(14) 0.0386(5) Uani 1 1 d .
H27 H 0.7884 1.2115 0.2075 0.046 Uiso 1 1 calc R
C28 C 0.82351(10) 1.2673(2) 0.31254(16) 0.0394(6) Uani 1 1 d .
H28 H 0.8114 1.3541 0.3006 0.047 Uiso 1 1 calc R
C29 C 0.85494(10) 1.2268(2) 0.38525(15) 0.0375(5) Uani 1 1 d .
H29 H 0.8651 1.2863 0.4233 0.045 Uiso 1 1 calc R
C30 C 0.87157(8) 1.0994(2) 0.40258(13) 0.0314(5) Uani 1 1 d .
H30 H 0.8925 1.0713 0.4525 0.038 Uiso 1 1 calc R
C31 C 0.94060(7) 0.8600(2) 0.38903(11) 0.0235(4) Uani 1 1 d .
C32 C 0.96111(8) 0.9780(2) 0.39313(12) 0.0296(4) Uani 1 1 d .
H32 H 0.9462 1.0571 0.3906 0.036 Uiso 1 1 calc R
C33 C 1.00353(8) 0.9808(2) 0.40100(14) 0.0371(5) Uani 1 1 d .
H33 H 1.0174 1.0620 0.4038 0.045 Uiso 1 1 calc R
C34 C 1.02549(8) 0.8671(3) 0.40483(13) 0.0373(5) Uani 1 1 d .
H34 H 1.0540 0.8699 0.4090 0.045 Uiso 1 1 calc R
C35 C 1.00618(9) 0.7493(2) 0.40267(15) 0.0400(6) Uani 1 1 d .
H35 H 1.0217 0.6707 0.4062 0.048 Uiso 1 1 calc R
C36 C 0.96397(9) 0.7450(2) 0.39532(14) 0.0349(5) Uani 1 1 d .
H36 H 0.9510 0.6636 0.3946 0.042 Uiso 1 1 calc R
C37 C 0.84324(8) 0.75070(19) 0.29053(11) 0.0245(4) Uani 1 1 d .
C38 C 0.84791(9) 0.7555(2) 0.23674(13) 0.0322(5) Uani 1 1 d .
H38 H 0.8731 0.8074 0.2446 0.039 Uiso 1 1 calc R
C39 C 0.81571(9) 0.6842(3) 0.17167(13) 0.0376(5) Uani 1 1 d .
H39 H 0.8191 0.6877 0.1354 0.045 Uiso 1 1 calc R
C40 C 0.77883(8) 0.6085(2) 0.15980(13) 0.0356(5) Uani 1 1 d .
H40 H 0.7568 0.5606 0.1152 0.043 Uiso 1 1 calc R
C41 C 0.77416(8) 0.6028(2) 0.21303(13) 0.0333(5) Uani 1 1 d .
H41 H 0.7489 0.5506 0.2050 0.040 Uiso 1 1 calc R
C42 C 0.80624(8) 0.6731(2) 0.27814(12) 0.0292(4) Uani 1 1 d .
H42 H 0.8029 0.6683 0.3145 0.035 Uiso 1 1 calc R

loop_
_atom_site_aniso_label
_atom_site_aniso_U_11
_atom_site_aniso_U_22
_atom_site_aniso_U_33
_atom_site_aniso_U_23
_atom_site_aniso_U_13
_atom_site_aniso_U_12
Pt1 0.01882(4) 0.02230(4) 0.02151(4) 0.00234(3) 0.01426(3) 0.00179(3)
Cl2 0.0223(2) 0.0419(3) 0.0265(2) 0.0102(2) 0.0174(2) 0.0085(2)
P24 0.0211(2) 0.0231(2) 0.0223(2) 0.00004(18) 0.0155(2) -0.00046(18)
O3 0.0272(8) 0.0446(10) 0.0444(9) 0.0191(8) 0.0269(8) 0.0131(7)
N11 0.0214(8) 0.0251(8) 0.0221(8) 0.0016(6) 0.0149(7) 0.0021(6)
C4 0.0243(10) 0.0213(10) 0.0404(12) 0.0036(9) 0.0193(10) 0.0033(8)
C5 0.0293(12) 0.0402(14) 0.0656(17) 0.0192(12) 0.0321(13) 0.0097(10)
C6 0.0211(11) 0.0347(13) 0.0697(19) 0.0060(12) 0.0210(12) 0.0058(9)
C7 0.0273(12) 0.0468(15) 0.0387(14) -0.0003(11) 0.0089(11) 0.0127(10)
C8 0.0328(13) 0.0548(16) 0.0281(12) 0.0030(11) 0.0138(11) 0.0159(11)
C9 0.0230(10) 0.0305(11) 0.0249(10) -0.0009(8) 0.0115(9) 0.0065(8)
C10 0.0296(11) 0.0352(12) 0.0235(10) 0.0043(8) 0.0175(9) 0.0081(9)
C12 0.0260(10) 0.0259(9) 0.0213(9) 0.0071(7) 0.0173(8) 0.0058(8)
C13 0.0344(11) 0.0282(11) 0.0294(10) 0.0048(8) 0.0242(10) 0.0045(8)
C14 0.0491(14) 0.0341(12) 0.0422(13) 0.0026(10) 0.0384(12) 0.0054(10)
C15 0.0432(13) 0.0412(13) 0.0488(14) 0.0072(11) 0.0395(12) 0.0042(10)
C16 0.0377(12) 0.0330(12) 0.0388(12) 0.0053(9) 0.0294(11) -0.0003(9)
C17 0.0284(10) 0.0268(10) 0.0252(10) 0.0054(8) 0.0189(9) 0.0041(8)
C18 0.0366(12) 0.0296(11) 0.0315(11) 0.0012(9) 0.0249(10) 0.0005(9)
C19 0.0459(16) 0.065(2) 0.0513(17) -0.0256(15) 0.0259(15) -0.0075(14)
C20 0.145(4) 0.0419(17) 0.082(2) 0.0222(16) 0.092(3) 0.038(2)
C21 0.0472(14) 0.0291(12) 0.0445(14) -0.0045(10) 0.0350(12) -0.0023(10)
C22 0.067(2) 0.0317(14) 0.083(2) 0.0046(14) 0.0528(19) 0.0032(13)
C23 0.080(2) 0.055(2) 0.0499(19) -0.0083(15) 0.0217(18) -0.0235(18)
C25 0.0226(9) 0.0272(10) 0.0256(10) 0.0038(8) 0.0177(9) 0.0025(7)
C26 0.0326(12) 0.0363(12) 0.0281(11) 0.0053(9) 0.0207(10) 0.0046(9)
C27 0.0369(13) 0.0433(14) 0.0388(13) 0.0168(11) 0.0261(11) 0.0118(10)
C28 0.0423(13) 0.0284(11) 0.0600(16) 0.0117(11) 0.0389(13) 0.0085(10)
C29 0.0443(14) 0.0293(11) 0.0481(14) -0.0033(10) 0.0342(12) 0.0015(10)
C30 0.0338(12) 0.0316(12) 0.0311(11) 0.0002(9) 0.0221(10) 0.0021(9)
C31 0.0222(9) 0.0292(10) 0.0216(9) -0.0012(8) 0.0154(8) -0.0019(8)
C32 0.0260(10) 0.0316(11) 0.0312(11) -0.0012(9) 0.0185(9) -0.0025(8)
C33 0.0288(11) 0.0411(13) 0.0422(13) -0.0038(10) 0.0235(11) -0.0107(10)
C34 0.0250(11) 0.0567(16) 0.0346(12) -0.0072(11) 0.0213(10) -0.0059(10)
C35 0.0340(12) 0.0428(14) 0.0494(15) -0.0092(11) 0.0298(12) 0.0018(10)
C36 0.0339(12) 0.0306(12) 0.0475(14) -0.0044(10) 0.0297(11) -0.0030(9)
C37 0.0236(9) 0.0276(11) 0.0242(9) -0.0019(7) 0.0164(8) -0.0008(7)
C38 0.0336(11) 0.0381(13) 0.0321(11) -0.0060(9) 0.0245(10) -0.0063(9)
C39 0.0414(13) 0.0489(14) 0.0312(12) -0.0095(10) 0.0274(11) -0.0053(11)
C40 0.0311(12) 0.0385(13) 0.0313(12) -0.0115(10) 0.0178(10) -0.0027(9)
C41 0.0285(11) 0.0327(12) 0.0381(12) -0.0082(9) 0.0214(10) -0.0065(9)
C42 0.0289(11) 0.0333(12) 0.0312(11) -0.0044(9) 0.0220(9) -0.0047(9)

loop_
_atom_type_symbol
_atom_type_description
_atom_type_scat_dispersion_real
_atom_type_scat_dispersion_imag
_atom_type_scat_source
C C 0.0033 0.0016 'International Tables Vol C Tables 4.2.6.8 and 6.1.1.4'
H H 0.0000 0.0000 'International Tables Vol C Tables 4.2.6.8 and 6.1.1.4'
N N 0.0061 0.0033 'International Tables Vol C Tables 4.2.6.8 and 6.1.1.4'
O O 0.0106 0.0060 'International Tables Vol C Tables 4.2.6.8 and 6.1.1.4'
P P 0.1023 0.0942 'International Tables Vol C Tables 4.2.6.8 and 6.1.1.4'
Cl Cl 0.1484 0.1585 'International Tables Vol C Tables 4.2.6.8 and 6.1.1.4'
Pt Pt -1.7033 8.3905 'International Tables Vol C Tables 4.2.6.8 and 6.1.1.4'

loop_
_geom_angle_atom_site_label_1
_geom_angle_atom_site_label_2
_geom_angle_atom_site_label_3
_geom_angle
O3 Pt1 N11 91.75(6)
O3 Pt1 P24 87.72(5)
N11 Pt1 P24 178.90(5)
O3 Pt1 Cl2 176.92(5)
N11 Pt1 Cl2 91.10(5)
P24 Pt1 Cl2 89.446(18)
C25 P24 C37 105.75(9)
C25 P24 C31 104.14(9)
C37 P24 C31 103.00(9)
C25 P24 Pt1 113.88(7)
C37 P24 Pt1 113.91(7)
C31 P24 Pt1 114.97(7)
C4 O3 Pt1 127.17(14)
C10 N11 C12 113.70(17)
C10 N11 Pt1 122.46(14)
C12 N11 Pt1 123.83(12)
O3 C4 C9 125.20(19)
O3 C4 C5 117.3(2)
C9 C4 C5 117.5(2)
C6 C5 C4 121.3(3)
C6 C5 H5 119.4
C4 C5 H5 119.4
C5 C6 C7 121.3(2)
C5 C6 H6 119.4
C7 C6 H6 119.4
C8 C7 C6 118.8(2)
C8 C7 H7 120.6
C6 C7 H7 120.6
C7 C8 C9 122.1(3)
C7 C8 H8 118.9
C9 C8 H8 118.9
C4 C9 C8 119.0(2)
C4 C9 C10 124.44(19)
C8 C9 C10 116.6(2)
N11 C10 C9 128.7(2)
N11 C10 H10 115.6
C9 C10 H10 115.6
C17 C12 C13 122.30(19)
C17 C12 N11 118.73(18)
C13 C12 N11 118.89(18)
C14 C13 C12 117.4(2)
C14 C13 C21 119.9(2)
C12 C13 C21 122.72(19)
C15 C14 C13 121.4(2)
C15 C14 H14 119.3
C13 C14 H14 119.3
C14 C15 C16 120.0(2)
C14 C15 H15 120.0
C16 C15 H15 120.0
C15 C16 C17 121.2(2)
C15 C16 H16 119.4
C17 C16 H16 119.4
C16 C17 C12 117.6(2)
C16 C17 C18 120.1(2)
C12 C17 C18 122.27(19)
C20 C18 C17 111.44(19)
C20 C18 C19 111.5(3)
C17 C18 C19 111.1(2)
C20 C18 H18 107.6
C17 C18 H18 107.6
C19 C18 H18 107.6
C18 C19 H19A 109.5
C18 C19 H19B 109.5
H19A C19 H19B 109.5
C18 C19 H19C 109.5
H19A C19 H19C 109.5
H19B C19 H19C 109.5
C18 C20 H20A 109.5
C18 C20 H20B 109.5
H20A C20 H20B 109.5
C18 C20 H20C 109.5
H20A C20 H20C 109.5
H20B C20 H20C 109.5
C13 C21 C23 111.7(2)
C13 C21 C22 111.3(2)
C23 C21 C22 110.2(2)
C13 C21 H21 107.8
C23 C21 H21 107.8
C22 C21 H21 107.8
C21 C22 H22A 109.5
C21 C22 H22B 109.5
H22A C22 H22B 109.5
C21 C22 H22C 109.5
H22A C22 H22C 109.5
H22B C22 H22C 109.5
C21 C23 H23A 109.5
C21 C23 H23B 109.5
H23A C23 H23B 109.5
C21 C23 H23C 109.5
H23A C23 H23C 109.5
H23B C23 H23C 109.5
C30 C25 C26 118.8(2)
C30 C25 P24 118.60(16)
C26 C25 P24 122.53(16)
C25 C26 C27 120.2(2)
C25 C26 H26 119.9
C27 C26 H26 119.9
C28 C27 C26 120.0(2)
C28 C27 H27 120.0
C26 C27 H27 120.0
C27 C28 C29 120.4(2)
C27 C28 H28 119.8
C29 C28 H28 119.8
C28 C29 C30 119.9(2)
C28 C29 H29 120.0
C30 C29 H29 120.0
C29 C30 C25 120.6(2)
C29 C30 H30 119.7
C25 C30 H30 119.7
C32 C31 C36 119.10(19)
C32 C31 P24 122.56(16)
C36 C31 P24 118.33(16)
C31 C32 C33 120.0(2)
C31 C32 H32 120.0
C33 C32 H32 120.0
C34 C33 C32 120.6(2)
C34 C33 H33 119.7
C32 C33 H33 119.7
C33 C34 C35 119.9(2)
C33 C34 H34 120.0
C35 C34 H34 120.0
C34 C35 C36 120.1(2)
C34 C35 H35 120.0
C36 C35 H35 120.0
C35 C36 C31 120.2(2)
C35 C36 H36 119.9
C31 C36 H36 119.9
C42 C37 C38 118.94(19)
C42 C37 P24 120.23(16)
C38 C37 P24 120.79(16)
C39 C38 C37 120.2(2)
C39 C38 H38 119.9
C37 C38 H38 119.9
C40 C39 C38 120.2(2)
C40 C39 H39 119.9
C38 C39 H39 119.9
C39 C40 C41 119.9(2)
C39 C40 H40 120.1
C41 C40 H40 120.1
C40 C41 C42 120.2(2)
C40 C41 H41 119.9
C42 C41 H41 119.9
C41 C42 C37 120.5(2)
C41 C42 H42 119.7
C37 C42 H42 119.7

loop_
_geom_bond_atom_site_label_1
_geom_bond_atom_site_label_2
_geom_bond_distance
Pt1 O3 2.0008(15)
Pt1 N11 2.0707(16)
Pt1 P24 2.2567(6)
Pt1 Cl2 2.2993(5)
P24 C25 1.818(2)
P24 C37 1.823(2)
P24 C31 1.826(2)
O3 C4 1.309(3)
N11 C10 1.297(3)
N11 C12 1.454(2)
C4 C9 1.406(3)
C4 C5 1.417(3)
C5 C6 1.376(4)
C5 H5 0.9500
C6 C7 1.383(4)
C6 H6 0.9500
C7 C8 1.360(4)
C7 H7 0.9500
C8 C9 1.424(3)
C8 H8 0.9500
C9 C10 1.426(3)
C10 H10 0.9500
C12 C17 1.400(3)
C12 C13 1.403(3)
C13 C14 1.398(3)
C13 C21 1.512(3)
C14 C15 1.375(3)
C14 H14 0.9500
C15 C16 1.384(3)
C15 H15 0.9500
C16 C17 1.395(3)
C16 H16 0.9500
C17 C18 1.521(3)
C18 C20 1.519(3)
C18 C19 1.527(3)
C18 H18 1.0000
C19 H19A 0.9800
C19 H19B 0.9800
C19 H19C 0.9800
C20 H20A 0.9800
C20 H20B 0.9800
C20 H20C 0.9800
C21 C23 1.519(4)
C21 C22 1.522(4)
C21 H21 1.0000
C22 H22A 0.9800
C22 H22B 0.9800
C22 H22C 0.9800
C23 H23A 0.9800
C23 H23B 0.9800
C23 H23C 0.9800
C25 C30 1.392(3)
C25 C26 1.395(3)
C26 C27 1.395(3)
C26 H26 0.9500
C27 C28 1.374(4)
C27 H27 0.9500
C28 C29 1.382(4)
C28 H28 0.9500
C29 C30 1.385(3)
C29 H29 0.9500
C30 H30 0.9500
C31 C32 1.386(3)
C31 C36 1.395(3)
C32 C33 1.391(3)
C32 H32 0.9500
C33 C34 1.375(4)
C33 H33 0.9500
C34 C35 1.377(4)
C34 H34 0.9500
C35 C36 1.391(3)
C35 H35 0.9500
C36 H36 0.9500
C37 C42 1.394(3)
C37 C38 1.398(3)
C38 C39 1.394(3)
C38 H38 0.9500
C39 C40 1.385(3)
C39 H39 0.9500
C40 C41 1.386(3)
C40 H40 0.9500
C41 C42 1.389(3)
C41 H41 0.9500
C42 H42 0.9500

loop_
_geom_torsion_atom_site_label_1
_geom_torsion_atom_site_label_2
_geom_torsion_atom_site_label_3
_geom_torsion_atom_site_label_4
_geom_torsion
O3 Pt1 P24 C25 -132.48(9)
N11 Pt1 P24 C25 166(4)
Cl2 Pt1 P24 C25 46.30(7)
O3 Pt1 P24 C37 106.13(9)
N11 Pt1 P24 C37 45(3)
Cl2 Pt1 P24 C37 -75.09(8)
O3 Pt1 P24 C31 -12.42(9)
N11 Pt1 P24 C31 -74(3)
Cl2 Pt1 P24 C31 166.36(8)
N11 Pt1 O3 C4 -5.31(19)
P24 Pt1 O3 C4 175.65(18)
Cl2 Pt1 O3 C4 152.3(9)
O3 Pt1 N11 C10 1.84(18)
P24 Pt1 N11 C10 63(3)
Cl2 Pt1 N11 C10 -176.99(17)
O3 Pt1 N11 C12 -177.16(16)
P24 Pt1 N11 C12 -116(3)
Cl2 Pt1 N11 C12 4.02(15)
Pt1 O3 C4 C9 5.7(3)
Pt1 O3 C4 C5 -173.99(17)
O3 C4 C5 C6 179.4(2)
C9 C4 C5 C6 -0.3(4)
C4 C5 C6 C7 0.7(4)
C5 C6 C7 C8 0.1(4)
C6 C7 C8 C9 -1.3(4)
O3 C4 C9 C8 179.5(2)
C5 C4 C9 C8 -0.8(3)
O3 C4 C9 C10 -1.2(4)
C5 C4 C9 C10 178.5(2)
C7 C8 C9 C4 1.6(4)
C7 C8 C9 C10 -177.7(2)
C12 N11 C10 C9 -179.5(2)
Pt1 N11 C10 C9 1.4(3)
C4 C9 C10 N11 -2.7(4)
C8 C9 C10 N11 176.6(2)
C10 N11 C12 C17 -90.8(2)
Pt1 N11 C12 C17 88.3(2)
C10 N11 C12 C13 86.2(2)
Pt1 N11 C12 C13 -94.7(2)
C17 C12 C13 C14 2.4(3)
N11 C12 C13 C14 -174.52(18)
C17 C12 C13 C21 -177.3(2)
N11 C12 C13 C21 5.9(3)
C12 C13 C14 C15 -1.0(3)
C21 C13 C14 C15 178.6(2)
C13 C14 C15 C16 -0.6(4)
C14 C15 C16 C17 1.0(4)
C15 C16 C17 C12 0.3(3)
C15 C16 C17 C18 179.9(2)
C13 C12 C17 C16 -2.0(3)
N11 C12 C17 C16 174.89(18)
C13 C12 C17 C18 178.41(19)
N11 C12 C17 C18 -4.7(3)
C16 C17 C18 C20 -67.7(3)
C12 C17 C18 C20 111.9(3)
C16 C17 C18 C19 57.3(3)
C12 C17 C18 C19 -123.1(2)
C14 C13 C21 C23 67.9(3)
C12 C13 C21 C23 -112.5(3)
C14 C13 C21 C22 -55.8(3)
C12 C13 C21 C22 123.8(2)
C37 P24 C25 C30 161.96(17)
C31 P24 C25 C30 -89.85(18)
Pt1 P24 C25 C30 36.14(19)
C37 P24 C25 C26 -20.5(2)
C31 P24 C25 C26 87.73(19)
Pt1 P24 C25 C26 -146.28(16)
C30 C25 C26 C27 -0.1(3)
P24 C25 C26 C27 -177.72(18)
C25 C26 C27 C28 0.1(4)
C26 C27 C28 C29 0.9(4)
C27 C28 C29 C30 -1.7(4)
C28 C29 C30 C25 1.6(4)
C26 C25 C30 C29 -0.7(3)
P24 C25 C30 C29 177.00(18)
C25 P24 C31 C32 12.1(2)
C37 P24 C31 C32 122.28(18)
Pt1 P24 C31 C32 -113.22(17)
C25 P24 C31 C36 -166.92(18)
C37 P24 C31 C36 -56.71(19)
Pt1 P24 C31 C36 67.78(19)
C36 C31 C32 C33 2.1(3)
P24 C31 C32 C33 -176.93(17)
C31 C32 C33 C34 0.0(4)
C32 C33 C34 C35 -1.6(4)
C33 C34 C35 C36 1.1(4)
C34 C35 C36 C31 0.9(4)
C32 C31 C36 C35 -2.5(3)
P24 C31 C36 C35 176.5(2)
C25 P24 C37 C42 -99.27(18)
C31 P24 C37 C42 151.73(17)
Pt1 P24 C37 C42 26.54(19)
C25 P24 C37 C38 78.58(19)
C31 P24 C37 C38 -30.4(2)
Pt1 P24 C37 C38 -155.61(16)
C42 C37 C38 C39 0.4(3)
P24 C37 C38 C39 -177.44(18)
C37 C38 C39 C40 0.1(4)
C38 C39 C40 C41 -0.5(4)
C39 C40 C41 C42 0.2(4)
C40 C41 C42 C37 0.4(3)
C38 C37 C42 C41 -0.7(3)
P24 C37 C42 C41 177.19(17)
